data_7062189
loop_
_publ_author_name
'Hajiashrafi, Taraneh'
'Sheikholeslami, Mohaddeseh'
'Arjanaki, Maryam Ahmadi'
'Tarighi, Sara'
'Guo, Zhifang'
'Junk, Peter C.'

_publ_section_title
;
 Synthesis, structure analysis and catalytic activity of two
 Ln-coordination polymers containing
 benzophenone-4,4&#x2032;-dicarboxylate linker
;
_journal_issue 5
_journal_name_full 'New Journal of Chemistry'
_journal_page_first 2230
_journal_page_last 2239
_journal_paper_doi 10.1039/D2NJ04116B
_journal_volume 47
_journal_year 2023
_chemical_formula_moiety 'C51 H38 Er2 N2 O17'
_chemical_formula_sum 'C51 H38 Er2 N2 O17'
_chemical_formula_weight 1285.35
_space_group_crystal_system tetragonal
_space_group_IT_number 92
_space_group_name_Hall 'P 4abw 2nw'
_space_group_name_H-M_alt 'P 41 21 2'
_atom_sites_solution_hydrogens geom
_audit_creation_date 2022-08-11
_audit_creation_method
;
Olex2 1.3
(compiled 2020.11.12 svn.r5f609507 for OlexSys, GUI svn.r6408)
;
_audit_update_record
;
2022-08-12 deposited with the CCDC.	2023-01-04 downloaded from the CCDC.
;
_cell_angle_alpha 90
_cell_angle_beta 90
_cell_angle_gamma 90
_cell_formula_units_Z 4
_cell_length_a 9.3025(13)
_cell_length_b 9.3025(13)
_cell_length_c 54.665(11)
_cell_measurement_reflns_used 4868
_cell_measurement_temperature 100(2)
_cell_measurement_theta_max 26
_cell_measurement_theta_min 2
_cell_volume 4730.5(13)
_computing_molecular_graphics 'Olex2 1.3 (Dolomanov et al., 2009)'
_computing_publication_material 'Olex2 1.3 (Dolomanov et al., 2009)'
_computing_structure_refinement 'SHELXL 2018/3 (Sheldrick, 2015)'
_computing_structure_solution 'ShelXT (Sheldrick, 2015)'
_diffrn_ambient_temperature 100(2)
_diffrn_measured_fraction_theta_full 1.000
_diffrn_measured_fraction_theta_max 0.999
_diffrn_measurement_device_type 'ADSC Quantum 210r'
_diffrn_measurement_method 'Phi Scan'
_diffrn_radiation_type MoK\a
_diffrn_radiation_wavelength 0.71073
_diffrn_reflns_av_R_equivalents 0.0639
_diffrn_reflns_av_unetI/netI 0.0193
_diffrn_reflns_Laue_measured_fraction_full 1.000
_diffrn_reflns_Laue_measured_fraction_max 0.999
_diffrn_reflns_limit_h_max 11
_diffrn_reflns_limit_h_min -11
_diffrn_reflns_limit_k_max 11
_diffrn_reflns_limit_k_min -11
_diffrn_reflns_limit_l_max 68
_diffrn_reflns_limit_l_min -68
_diffrn_reflns_number 63669
_diffrn_reflns_point_group_measured_fraction_full 1.000
_diffrn_reflns_point_group_measured_fraction_max 0.999
_diffrn_reflns_theta_full 25.242
_diffrn_reflns_theta_max 26.424
_diffrn_reflns_theta_min 2.221
_exptl_absorpt_coefficient_mu 3.602
_exptl_absorpt_correction_T_max 0.649
_exptl_absorpt_correction_T_min 0.506
_exptl_absorpt_correction_type multi-scan
_exptl_absorpt_process_details 'XDS(Kabsch, 1993)'
_exptl_crystal_colour pink
_exptl_crystal_colour_primary pink
_exptl_crystal_density_diffrn 1.805
_exptl_crystal_description needle
_exptl_crystal_F_000 2520
_exptl_crystal_size_max 0.2
_exptl_crystal_size_mid 0.16
_exptl_crystal_size_min 0.12
_refine_diff_density_max 1.664
_refine_diff_density_min -1.075
_refine_diff_density_rms 0.097
_refine_ls_abs_structure_details
;
 Flack x determined using 1825 quotients [(I+)-(I-)]/[(I+)+(I-)]
 (Parsons, Flack and Wagner, Acta Cryst. B69 (2013) 249-259).
;
_refine_ls_abs_structure_Flack -0.013(4)
_refine_ls_extinction_method none
_refine_ls_goodness_of_fit_ref 1.073
_refine_ls_hydrogen_treatment constr
_refine_ls_matrix_type full
_refine_ls_number_parameters 328
_refine_ls_number_reflns 4868
_refine_ls_number_restraints 0
_refine_ls_restrained_S_all 1.073
_refine_ls_R_factor_all 0.0287
_refine_ls_R_factor_gt 0.0280
_refine_ls_shift/su_max 0.001
_refine_ls_shift/su_mean 0.000
_refine_ls_structure_factor_coef Fsqd
_refine_ls_weighting_details 'w=1/[\s^2^(Fo^2^)+(0.0395P)^2^+7.4281P] where P=(Fo^2^+2Fc^2^)/3'
_refine_ls_weighting_scheme calc
_refine_ls_wR_factor_gt 0.0727
_refine_ls_wR_factor_ref 0.0732
_reflns_Friedel_coverage 0.641
_reflns_Friedel_fraction_full 1.000
_reflns_Friedel_fraction_max 0.998
_reflns_number_gt 4761
_reflns_number_total 4868
_reflns_threshold_expression 'I > 2\s(I)'
_cod_data_source_file d2nj04116b2.cif
_cod_data_source_block 105
_cod_depositor_comments 'Adding full bibliography for 7062189--7062190.cif.'
_cod_original_cell_volume 4730.5(16)
_cod_database_code 7062189
_shelx_shelxl_version_number 2018/3
_shelx_space_group_comment
;
The symmetry employed for this shelxl refinement is uniquely defined
by the following loop, which should always be used as a source of
symmetry information in preference to the above space-group names.
They are only intended as comments.
;
_shelx_estimated_absorpt_t_max 0.672
_shelx_estimated_absorpt_t_min 0.533
_olex2_refinement_description
;
1.a Aromatic/amide H refined with riding coordinates:
 C13(H13), C22(H22), C21(H21), C11(H11), C14(H14), C24(H24), C10(H10), C6(H6),
 C3(H3), C18(H18), C7(H7), C4(H4), C19(H19)
1.b Idealised Me refined as rotating group:
 C26(H26A,H26B,H26C), C25(H25A,H25B,H25C)
;
_olex2_submission_special_instructions 'No special instructions were received'

loop_
_space_group_symop_operation_xyz
'x, y, z'
'-x, -y, z+1/2'
'-y+1/2, x+1/2, z+1/4'
'y+1/2, -x+1/2, z+3/4'
'-x+1/2, y+1/2, -z+1/4'
'x+1/2, -y+1/2, -z+3/4'
'y, x, -z'
'-y, -x, -z+1/2'

loop_
_atom_site_label
_atom_site_type_symbol
_atom_site_fract_x
_atom_site_fract_y
_atom_site_fract_z
_atom_site_U_iso_or_equiv
_atom_site_adp_type
_atom_site_occupancy
_atom_site_site_symmetry_order
_atom_site_calc_flag
_atom_site_refinement_flags_posn
_atom_site_refinement_flags_adp
_atom_site_refinement_flags_occupancy
_atom_site_disorder_assembly
_atom_site_disorder_group
Er1 Er 0.68739(3) 1.01456(3) 0.62135(2) 0.03196(9) Uani 1 1 d . . . . .
O7 O 0.6263(5) 0.6255(5) 0.61040(7) 0.0380(10) Uani 1 1 d . . . . .
O5 O 0.8342(5) 0.4159(5) 0.84920(8) 0.0423(11) Uani 1 1 d . . . . .
O2 O 0.7818(5) 0.6624(5) 0.66120(7) 0.0388(10) Uani 1 1 d . . . . .
O8 O 0.3636(5) 0.3636(5) 0.500000 0.0533(18) Uani 1 2 d S T P . .
O3 O 0.4497(6) 0.9232(6) 0.77393(8) 0.0492(13) Uani 1 1 d . . . . .
O1 O 0.6633(5) 0.8647(5) 0.65321(7) 0.0377(10) Uani 1 1 d . . . . .
O4 O 0.6059(5) 0.3924(5) 0.85978(8) 0.0419(11) Uani 1 1 d . . . . .
N1 N 0.2755(7) 1.2294(7) 0.60409(11) 0.0462(14) Uani 1 1 d . . . . .
O9 O 0.4476(6) 1.0633(5) 0.61126(9) 0.0471(12) Uani 1 1 d . . . . .
O6 O 0.6141(6) 0.8436(5) 0.59384(8) 0.0426(11) Uani 1 1 d . . . . .
C13 C 0.7651(7) 0.6076(7) 0.81189(11) 0.0390(14) Uani 1 1 d . . . . .
H13 H 0.863909 0.592376 0.815424 0.047 Uiso 1 1 calc R U . . .
C12 C 0.6601(7) 0.5400(7) 0.82592(10) 0.0326(13) Uani 1 1 d . . . . .
C2 C 0.6720(7) 0.7859(7) 0.69412(10) 0.0327(12) Uani 1 1 d . . . . .
C22 C 0.5318(7) 0.5009(7) 0.56702(10) 0.0365(13) Uani 1 1 d . . . . .
H22 H 0.529080 0.444099 0.581459 0.044 Uiso 1 1 calc R U . . .
C21 C 0.4954(7) 0.4402(7) 0.54466(11) 0.0390(14) Uani 1 1 d . . . . .
H21 H 0.463960 0.343190 0.543835 0.047 Uiso 1 1 calc R U . . .
C8 C 0.5346(7) 0.8272(7) 0.76848(10) 0.0379(13) Uani 1 1 d . . . . .
C9 C 0.5811(7) 0.7227(7) 0.78782(10) 0.0381(13) Uani 1 1 d . . . . .
C11 C 0.5164(8) 0.5648(7) 0.82094(11) 0.0422(14) Uani 1 1 d . . . . .
H11 H 0.444716 0.519074 0.830565 0.051 Uiso 1 1 calc R U . . .
C14 C 0.7255(7) 0.6976(8) 0.79271(11) 0.0392(14) Uani 1 1 d . . . . .
H14 H 0.797389 0.741870 0.782930 0.047 Uiso 1 1 calc R U . . .
C1 C 0.7099(7) 0.7693(7) 0.66743(10) 0.0352(13) Uani 1 1 d . . . . .
C24 C 0.3918(7) 1.1554(8) 0.59794(13) 0.0420(15) Uani 1 1 d . . . . .
H24 H 0.434677 1.173979 0.582486 0.050 Uiso 1 1 calc R U . . .
C5 C 0.5889(7) 0.8112(7) 0.74292(10) 0.0369(13) Uani 1 1 d . . . . .
C10 C 0.4760(8) 0.6559(8) 0.80201(11) 0.0413(15) Uani 1 1 d . . . . .
H10 H 0.377048 0.672524 0.798745 0.050 Uiso 1 1 calc R U . . .
C6 C 0.6584(8) 0.6894(7) 0.73480(11) 0.0415(15) Uani 1 1 d . . . . .
H6 H 0.678046 0.613962 0.746023 0.050 Uiso 1 1 calc R U . . .
C3 C 0.6049(7) 0.9092(7) 0.70220(10) 0.0369(13) Uani 1 1 d . . . . .
H3 H 0.587741 0.985560 0.691027 0.044 Uiso 1 1 calc R U . . .
C18 C 0.5801(8) 0.7275(7) 0.54723(11) 0.0387(13) Uani 1 1 d . . . . .
H18 H 0.607078 0.825851 0.548190 0.046 Uiso 1 1 calc R U . . .
C16 C 0.6080(6) 0.7101(7) 0.59268(10) 0.0352(12) Uani 1 1 d . . . . .
C7 C 0.7006(7) 0.6746(7) 0.71041(11) 0.0398(14) Uani 1 1 d . . . . .
H7 H 0.748153 0.589944 0.705032 0.048 Uiso 1 1 calc R U . . .
C4 C 0.5622(7) 0.9236(7) 0.72637(11) 0.0381(14) Uani 1 1 d . . . . .
H4 H 0.515270 1.008679 0.731700 0.046 Uiso 1 1 calc R U . . .
C15 C 0.7040(7) 0.4406(7) 0.84652(10) 0.0363(14) Uani 1 1 d . . . . .
C17 C 0.5722(7) 0.6441(7) 0.56831(11) 0.0356(13) Uani 1 1 d . . . . .
C19 C 0.5481(7) 0.6655(8) 0.52478(11) 0.0404(14) Uani 1 1 d . . . . .
H19 H 0.555593 0.721095 0.510265 0.048 Uiso 1 1 calc R U . . .
C20 C 0.5053(7) 0.5228(7) 0.52340(10) 0.0370(13) Uani 1 1 d . . . . .
C23 C 0.4562(7) 0.4562(7) 0.500000 0.040(2) Uani 1 2 d S T P . .
C26 C 0.2098(9) 1.3335(9) 0.58773(15) 0.0545(19) Uani 1 1 d . . . . .
H26A H 0.217542 1.429818 0.594859 0.082 Uiso 1 1 calc R U . . .
H26B H 0.108192 1.309261 0.585378 0.082 Uiso 1 1 calc R U . . .
H26C H 0.259289 1.331540 0.571905 0.082 Uiso 1 1 calc R U . . .
C25 C 0.2052(9) 1.2037(12) 0.62719(14) 0.069(3) Uani 1 1 d . . . . .
H25A H 0.120366 1.143108 0.624583 0.104 Uiso 1 1 calc R U . . .
H25B H 0.175552 1.295569 0.634366 0.104 Uiso 1 1 calc R U . . .
H25C H 0.271825 1.154903 0.638320 0.104 Uiso 1 1 calc R U . . .

loop_
_atom_site_aniso_label
_atom_site_aniso_U_11
_atom_site_aniso_U_22
_atom_site_aniso_U_33
_atom_site_aniso_U_23
_atom_site_aniso_U_13
_atom_site_aniso_U_12
Er1 0.03827(16) 0.03365(15) 0.02397(13) 0.00015(9) 0.00375(10) -0.00043(10)
O7 0.039(2) 0.046(2) 0.0292(19) -0.0001(18) 0.0017(17) 0.0026(19)
O5 0.042(3) 0.047(3) 0.038(2) 0.010(2) -0.0068(19) 0.000(2)
O2 0.047(3) 0.044(3) 0.0261(19) -0.0024(17) 0.0023(18) 0.006(2)
O8 0.062(3) 0.062(3) 0.036(3) 0.001(2) -0.001(2) -0.020(4)
O3 0.057(3) 0.060(3) 0.031(2) 0.001(2) 0.003(2) 0.021(2)
O1 0.047(3) 0.039(2) 0.0264(19) 0.0035(17) 0.0036(18) 0.002(2)
O4 0.050(3) 0.039(2) 0.037(2) 0.009(2) 0.005(2) 0.003(2)
N1 0.039(3) 0.053(4) 0.046(3) 0.000(3) -0.002(3) 0.003(3)
O9 0.049(3) 0.050(3) 0.042(2) 0.005(2) 0.003(2) 0.002(2)
O6 0.054(3) 0.039(3) 0.035(2) -0.0019(19) -0.006(2) 0.002(2)
C13 0.038(3) 0.042(4) 0.037(3) 0.006(3) 0.002(3) 0.000(3)
C12 0.039(3) 0.035(3) 0.024(2) 0.002(2) -0.001(2) -0.001(3)
C2 0.036(3) 0.036(3) 0.026(3) 0.001(2) -0.001(2) 0.000(3)
C22 0.043(3) 0.038(3) 0.028(3) 0.005(2) 0.001(2) -0.002(3)
C21 0.040(4) 0.042(3) 0.035(3) 0.000(3) 0.001(3) -0.006(3)
C8 0.043(3) 0.045(4) 0.025(3) 0.001(2) 0.002(2) 0.006(3)
C9 0.047(4) 0.046(4) 0.022(2) -0.002(2) -0.001(2) 0.006(3)
C11 0.040(4) 0.048(4) 0.038(3) 0.008(3) 0.003(3) -0.003(3)
C14 0.045(4) 0.042(3) 0.031(3) 0.008(3) 0.007(3) 0.003(3)
C1 0.040(3) 0.038(3) 0.028(3) 0.000(2) 0.002(2) -0.004(3)
C24 0.040(4) 0.046(4) 0.041(3) 0.002(3) 0.002(3) -0.004(3)
C5 0.043(3) 0.043(3) 0.025(3) 0.001(3) 0.001(2) 0.002(3)
C10 0.039(3) 0.049(4) 0.035(3) 0.005(3) -0.005(3) 0.002(3)
C6 0.057(4) 0.038(3) 0.030(3) 0.007(3) 0.000(3) 0.003(3)
C3 0.049(4) 0.035(3) 0.026(3) 0.002(2) -0.001(3) 0.003(3)
C18 0.048(4) 0.034(3) 0.034(3) 0.002(3) 0.002(3) -0.001(3)
C16 0.032(3) 0.044(4) 0.030(3) -0.001(3) -0.001(2) 0.000(2)
C7 0.053(4) 0.032(3) 0.035(3) 0.000(2) 0.002(3) 0.011(3)
C4 0.045(4) 0.040(3) 0.030(3) -0.001(2) 0.000(2) 0.008(3)
C15 0.046(4) 0.036(3) 0.027(3) 0.001(2) -0.001(3) 0.000(3)
C17 0.035(3) 0.039(3) 0.032(3) -0.001(3) 0.003(2) 0.004(2)
C19 0.043(4) 0.048(4) 0.030(3) 0.004(3) 0.001(3) -0.001(3)
C20 0.041(3) 0.040(3) 0.030(3) 0.001(2) 0.001(3) 0.002(3)
C23 0.045(3) 0.045(3) 0.030(4) 0.000(3) 0.000(3) -0.003(4)
C26 0.049(4) 0.049(4) 0.066(5) 0.005(4) -0.005(4) 0.003(3)
C25 0.054(5) 0.106(7) 0.047(4) -0.002(5) 0.009(4) 0.023(5)

loop_
_atom_type_symbol
_atom_type_description
_atom_type_scat_dispersion_real
_atom_type_scat_dispersion_imag
_atom_type_scat_source
C C 0.0033 0.0016 'International Tables Vol C Tables 4.2.6.8 and 6.1.1.4'
H H 0.0000 0.0000 'International Tables Vol C Tables 4.2.6.8 and 6.1.1.4'
Er Er -0.2586 4.9576 'International Tables Vol C Tables 4.2.6.8 and 6.1.1.4'
N N 0.0061 0.0033 'International Tables Vol C Tables 4.2.6.8 and 6.1.1.4'
O O 0.0106 0.0060 'International Tables Vol C Tables 4.2.6.8 and 6.1.1.4'

loop_
_geom_angle_atom_site_label_1
_geom_angle_atom_site_label_2
_geom_angle_atom_site_label_3
_geom_angle
_geom_angle_site_symmetry_1
_geom_angle_site_symmetry_3
_geom_angle_publ_flag
O7 Er1 O5 74.68(17) 5_656 8_676 ?
O7 Er1 O2 88.42(16) 5_656 5_656 ?
O7 Er1 O4 72.97(18) 5_656 4_564 ?
O7 Er1 O9 138.49(17) 5_656 . ?
O7 Er1 O6 146.96(18) 5_656 . ?
O2 Er1 O5 103.09(17) 5_656 8_676 ?
O2 Er1 O4 88.58(17) 5_656 4_564 ?
O2 Er1 O9 79.52(17) 5_656 . ?
O2 Er1 O6 86.77(16) 5_656 . ?
O1 Er1 O7 91.01(17) . 5_656 ?
O1 Er1 O5 78.40(16) . 8_676 ?
O1 Er1 O2 178.20(17) . 5_656 ?
O1 Er1 O4 89.62(16) . 4_564 ?
O1 Er1 O9 102.01(17) . . ?
O1 Er1 O6 92.78(17) . . ?
O4 Er1 O5 145.19(17) 4_564 8_676 ?
O4 Er1 O9 145.00(17) 4_564 . ?
O9 Er1 O5 69.81(18) . 8_676 ?
O6 Er1 O5 138.15(19) . 8_676 ?
O6 Er1 O4 74.25(18) . 4_564 ?
O6 Er1 O9 72.34(18) . . ?
C16 O7 Er1 137.0(4) . 5_646 ?
C15 O5 Er1 138.0(4) . 8_766 ?
C1 O2 Er1 140.1(4) . 5_646 ?
C1 O1 Er1 152.2(4) . . ?
C15 O4 Er1 144.4(4) . 3_645 ?
C24 N1 C26 122.2(6) . . ?
C24 N1 C25 120.4(7) . . ?
C25 N1 C26 117.3(7) . . ?
C24 O9 Er1 132.2(5) . . ?
C16 O6 Er1 137.7(4) . . ?
C12 C13 H13 119.9 . . ?
C14 C13 H13 119.9 . . ?
C14 C13 C12 120.1(6) . . ?
C13 C12 C15 119.8(6) . . ?
C11 C12 C13 119.6(6) . . ?
C11 C12 C15 120.6(6) . . ?
C3 C2 C1 120.0(5) . . ?
C3 C2 C7 120.1(5) . . ?
C7 C2 C1 119.9(6) . . ?
C21 C22 H22 119.9 . . ?
C17 C22 H22 119.9 . . ?
C17 C22 C21 120.1(6) . . ?
C22 C21 H21 120.2 . . ?
C22 C21 C20 119.6(6) . . ?
C20 C21 H21 120.2 . . ?
O3 C8 C9 119.0(5) . . ?
O3 C8 C5 121.1(6) . . ?
C5 C8 C9 119.8(5) . . ?
C14 C9 C8 121.5(6) . . ?
C14 C9 C10 119.7(6) . . ?
C10 C9 C8 118.6(6) . . ?
C12 C11 H11 119.7 . . ?
C12 C11 C10 120.7(6) . . ?
C10 C11 H11 119.7 . . ?
C13 C14 H14 119.9 . . ?
C9 C14 C13 120.1(6) . . ?
C9 C14 H14 119.9 . . ?
O2 C1 O1 125.4(5) . . ?
O2 C1 C2 118.1(5) . . ?
O1 C1 C2 116.5(6) . . ?
N1 C24 H24 118.3 . . ?
O9 C24 N1 123.5(6) . . ?
O9 C24 H24 118.3 . . ?
C6 C5 C8 122.8(6) . . ?
C6 C5 C4 119.2(5) . . ?
C4 C5 C8 117.9(6) . . ?
C9 C10 H10 120.1 . . ?
C11 C10 C9 119.7(6) . . ?
C11 C10 H10 120.1 . . ?
C5 C6 H6 119.3 . . ?
C5 C6 C7 121.4(6) . . ?
C7 C6 H6 119.3 . . ?
C2 C3 H3 119.5 . . ?
C2 C3 C4 121.0(6) . . ?
C4 C3 H3 119.5 . . ?
C17 C18 H18 120.4 . . ?
C19 C18 H18 120.4 . . ?
C19 C18 C17 119.3(6) . . ?
O7 C16 C17 117.1(6) . . ?
O6 C16 O7 125.3(6) . . ?
O6 C16 C17 117.6(5) . . ?
C2 C7 C6 118.9(6) . . ?
C2 C7 H7 120.5 . . ?
C6 C7 H7 120.5 . . ?
C5 C4 H4 120.3 . . ?
C3 C4 C5 119.4(6) . . ?
C3 C4 H4 120.3 . . ?
O5 C15 O4 125.3(6) . . ?
O5 C15 C12 117.7(5) . . ?
O4 C15 C12 117.0(6) . . ?
C22 C17 C18 120.6(6) . . ?
C22 C17 C16 119.8(6) . . ?
C18 C17 C16 119.6(6) . . ?
C18 C19 H19 119.8 . . ?
C20 C19 C18 120.5(6) . . ?
C20 C19 H19 119.8 . . ?
C21 C20 C23 117.7(6) . . ?
C19 C20 C21 120.0(6) . . ?
C19 C20 C23 122.1(6) . . ?
O8 C23 C20 120.7(4) . 7_556 ?
O8 C23 C20 120.7(4) . . ?
C20 C23 C20 118.7(8) 7_556 . ?
N1 C26 H26A 109.5 . . ?
N1 C26 H26B 109.5 . . ?
N1 C26 H26C 109.5 . . ?
H26A C26 H26B 109.5 . . ?
H26A C26 H26C 109.5 . . ?
H26B C26 H26C 109.5 . . ?
N1 C25 H25A 109.5 . . ?
N1 C25 H25B 109.5 . . ?
N1 C25 H25C 109.5 . . ?
H25A C25 H25B 109.5 . . ?
H25A C25 H25C 109.5 . . ?
H25B C25 H25C 109.5 . . ?

loop_
_geom_bond_atom_site_label_1
_geom_bond_atom_site_label_2
_geom_bond_distance
_geom_bond_site_symmetry_2
_geom_bond_publ_flag
Er1 O7 2.250(5) 5_656 ?
Er1 O5 2.344(4) 8_676 ?
Er1 O2 2.267(4) 5_656 ?
Er1 O1 2.242(4) . ?
Er1 O4 2.301(5) 4_564 ?
Er1 O9 2.342(5) . ?
Er1 O6 2.292(5) . ?
O7 C16 1.260(7) . ?
O5 C15 1.241(8) . ?
O2 C1 1.246(8) . ?
O8 C23 1.218(12) . ?
O3 C8 1.229(8) . ?
O1 C1 1.257(8) . ?
O4 C15 1.249(8) . ?
N1 C24 1.326(9) . ?
N1 C26 1.453(10) . ?
N1 C25 1.442(10) . ?
O9 C24 1.238(8) . ?
O6 C16 1.245(8) . ?
C13 H13 0.9500 . ?
C13 C12 1.392(9) . ?
C13 C14 1.391(9) . ?
C12 C11 1.384(10) . ?
C12 C15 1.513(8) . ?
C2 C1 1.509(7) . ?
C2 C3 1.379(9) . ?
C2 C7 1.391(8) . ?
C22 H22 0.9500 . ?
C22 C21 1.388(8) . ?
C22 C17 1.386(9) . ?
C21 H21 0.9500 . ?
C21 C20 1.396(8) . ?
C8 C9 1.500(8) . ?
C8 C5 1.494(8) . ?
C9 C14 1.390(9) . ?
C9 C10 1.394(10) . ?
C11 H11 0.9500 . ?
C11 C10 1.389(9) . ?
C14 H14 0.9500 . ?
C24 H24 0.9500 . ?
C5 C6 1.378(9) . ?
C5 C4 1.404(9) . ?
C10 H10 0.9500 . ?
C6 H6 0.9500 . ?
C6 C7 1.397(8) . ?
C3 H3 0.9500 . ?
C3 C4 1.386(8) . ?
C18 H18 0.9500 . ?
C18 C17 1.391(9) . ?
C18 C19 1.388(9) . ?
C16 C17 1.504(8) . ?
C7 H7 0.9500 . ?
C4 H4 0.9500 . ?
C19 H19 0.9500 . ?
C19 C20 1.388(10) . ?
C20 C23 1.493(8) . ?
C26 H26A 0.9800 . ?
C26 H26B 0.9800 . ?
C26 H26C 0.9800 . ?
C25 H25A 0.9800 . ?
C25 H25B 0.9800 . ?
C25 H25C 0.9800 . ?

loop_
_geom_torsion_atom_site_label_1
_geom_torsion_atom_site_label_2
_geom_torsion_atom_site_label_3
_geom_torsion_atom_site_label_4
_geom_torsion
_geom_torsion_site_symmetry_1
_geom_torsion_site_symmetry_2
_geom_torsion_site_symmetry_3
_geom_torsion_site_symmetry_4
_geom_torsion_publ_flag
Er1 O7 C16 O6 -87.7(8) 5_646 . . . ?
Er1 O7 C16 C17 94.0(7) 5_646 . . . ?
Er1 O5 C15 O4 -11.1(11) 8_766 . . . ?
Er1 O5 C15 C12 167.4(4) 8_766 . . . ?
Er1 O2 C1 O1 -29.0(11) 5_646 . . . ?
Er1 O2 C1 C2 149.7(5) 5_646 . . . ?
Er1 O1 C1 O2 -41.9(13) . . . . ?
Er1 O1 C1 C2 139.5(7) . . . . ?
Er1 O4 C15 O5 -67.6(10) 3_645 . . . ?
Er1 O4 C15 C12 113.9(7) 3_645 . . . ?
Er1 O9 C24 N1 -136.4(6) . . . . ?
Er1 O6 C16 O7 11.7(11) . . . . ?
Er1 O6 C16 C17 -170.0(4) . . . . ?
O7 C16 C17 C22 13.2(9) . . . . ?
O7 C16 C17 C18 -166.7(6) . . . . ?
O3 C8 C9 C14 -126.5(7) . . . . ?
O3 C8 C9 C10 50.0(9) . . . . ?
O3 C8 C5 C6 -165.7(7) . . . . ?
O3 C8 C5 C4 11.7(10) . . . . ?
O6 C16 C17 C22 -165.2(6) . . . . ?
O6 C16 C17 C18 14.8(9) . . . . ?
C13 C12 C11 C10 0.3(10) . . . . ?
C13 C12 C15 O5 -4.4(9) . . . . ?
C13 C12 C15 O4 174.2(6) . . . . ?
C12 C13 C14 C9 1.4(10) . . . . ?
C12 C11 C10 C9 0.2(10) . . . . ?
C2 C3 C4 C5 0.6(10) . . . . ?
C22 C21 C20 C19 -1.5(10) . . . . ?
C22 C21 C20 C23 -176.2(6) . . . . ?
C21 C22 C17 C18 -1.6(10) . . . . ?
C21 C22 C17 C16 178.5(6) . . . . ?
C21 C20 C23 O8 28.0(7) . . . . ?
C21 C20 C23 C20 -152.0(7) . . . 7_556 ?
C8 C9 C14 C13 175.5(6) . . . . ?
C8 C9 C10 C11 -176.4(6) . . . . ?
C8 C5 C6 C7 176.3(7) . . . . ?
C8 C5 C4 C3 -176.9(6) . . . . ?
C9 C8 C5 C6 12.8(10) . . . . ?
C9 C8 C5 C4 -169.8(6) . . . . ?
C11 C12 C15 O5 175.9(6) . . . . ?
C11 C12 C15 O4 -5.6(9) . . . . ?
C14 C13 C12 C11 -1.1(10) . . . . ?
C14 C13 C12 C15 179.1(6) . . . . ?
C14 C9 C10 C11 0.1(10) . . . . ?
C1 C2 C3 C4 176.5(6) . . . . ?
C1 C2 C7 C6 -177.0(6) . . . . ?
C5 C8 C9 C14 55.0(9) . . . . ?
C5 C8 C9 C10 -128.6(7) . . . . ?
C5 C6 C7 C2 0.2(11) . . . . ?
C10 C9 C14 C13 -0.9(10) . . . . ?
C6 C5 C4 C3 0.6(10) . . . . ?
C3 C2 C1 O2 173.6(6) . . . . ?
C3 C2 C1 O1 -7.6(9) . . . . ?
C3 C2 C7 C6 1.0(10) . . . . ?
C18 C19 C20 C21 -0.6(10) . . . . ?
C18 C19 C20 C23 173.8(6) . . . . ?
C7 C2 C1 O2 -8.4(9) . . . . ?
C7 C2 C1 O1 170.4(6) . . . . ?
C7 C2 C3 C4 -1.4(10) . . . . ?
C4 C5 C6 C7 -1.0(11) . . . . ?
C15 C12 C11 C10 -179.9(6) . . . . ?
C17 C22 C21 C20 2.6(10) . . . . ?
C17 C18 C19 C20 1.6(10) . . . . ?
C19 C18 C17 C22 -0.5(10) . . . . ?
C19 C18 C17 C16 179.4(6) . . . . ?
C19 C20 C23 O8 -146.6(5) . . . . ?
C19 C20 C23 C20 33.4(5) . . . 7_556 ?
C26 N1 C24 O9 -177.9(7) . . . . ?
C25 N1 C24 O9 -0.9(12) . . . . ?
